data_7010807
loop_
_publ_author_name
'Robert C. Finn'
'Jon Zubieta'

_publ_section_title
;
 Hydrothermal synthesis and structural characterization of organically
 templated zinc vanadium phosphates: [Zn(2,2'-bipyridine)(VO2)(PO4)],
 [Zn(2,2':6',2&#x2033;-terpyridine)(VO2)(PO4)], and
 [Zn(1,10-phenanthroline)(ZnVO)(PO4)2]
;
_journal_issue 6
_journal_name_full 'J. Chem. Soc., Dalton Trans.'
_journal_page_first 856
_journal_page_last 861
_journal_paper_doi 10.1039/b103994f
_journal_year 2002
_chemical_formula_sum 'C20 H16 N4 O12 P2 V2 Zn2'
_chemical_formula_weight 798.93
_space_group_IT_number 14
_symmetry_cell_setting monoclinic
_symmetry_space_group_name_Hall '-P 2ybc'
_symmetry_space_group_name_H-M 'P 1 21/c 1'
_atom_sites_solution_hydrogens geom
_atom_sites_solution_primary direct
_atom_sites_solution_secondary difmap
_audit_creation_method SHELXL-97
_cell_angle_alpha 90.00
_cell_angle_beta 104.7440(10)
_cell_angle_gamma 90.00
_cell_formula_units_Z 2
_cell_length_a 7.7860(3)
_cell_length_b 17.2896(7)
_cell_length_c 9.7897(4)
_cell_measurement_temperature 90(2)
_cell_volume 1274.46(9)
_computing_structure_refinement 'SHELXL-97 (Sheldrick, 1997)'
_computing_structure_solution 'SHELXS-97 (Sheldrick, 1990)'
_diffrn_ambient_temperature 293(2)
_diffrn_measured_fraction_theta_full 0.965
_diffrn_measured_fraction_theta_max 0.965
_diffrn_radiation_monochromator graphite
_diffrn_radiation_source 'fine-focus sealed tube'
_diffrn_radiation_type MoK\a
_diffrn_radiation_wavelength 0.71073
_diffrn_reflns_av_R_equivalents 0.0269
_diffrn_reflns_av_sigmaI/netI 0.0287
_diffrn_reflns_limit_h_max 10
_diffrn_reflns_limit_h_min -9
_diffrn_reflns_limit_k_max 22
_diffrn_reflns_limit_k_min -22
_diffrn_reflns_limit_l_max 13
_diffrn_reflns_limit_l_min -7
_diffrn_reflns_number 8421
_diffrn_reflns_theta_full 28.28
_diffrn_reflns_theta_max 28.28
_diffrn_reflns_theta_min 2.36
_exptl_absorpt_coefficient_mu 2.770
_exptl_crystal_density_diffrn 2.082
_exptl_crystal_density_method 'not measured'
_exptl_crystal_F_000 792
_refine_diff_density_max 0.439
_refine_diff_density_min -0.445
_refine_diff_density_rms 0.092
_refine_ls_extinction_method none
_refine_ls_goodness_of_fit_ref 1.049
_refine_ls_hydrogen_treatment mixed
_refine_ls_matrix_type full
_refine_ls_number_parameters 190
_refine_ls_number_reflns 3059
_refine_ls_number_restraints 0
_refine_ls_restrained_S_all 1.049
_refine_ls_R_factor_all 0.0340
_refine_ls_R_factor_gt 0.0263
_refine_ls_shift/su_max 0.001
_refine_ls_shift/su_mean 0.000
_refine_ls_structure_factor_coef Fsqd
_refine_ls_weighting_details 'calc w=1/[\s^2^(Fo^2^)+(0.0311P)^2^+0.8781P] where P=(Fo^2^+2Fc^2^)/3'
_refine_ls_weighting_scheme calc
_refine_ls_wR_factor_gt 0.0622
_refine_ls_wR_factor_ref 0.0645
_reflns_number_gt 2639
_reflns_number_total 3059
_reflns_threshold_expression >2sigma(I)
_cod_data_source_file b103994f.txt
_cod_data_source_block compound(1)
_cod_original_sg_symbol_H-M P21/c
_cod_database_code 7010807

loop_
_symmetry_equiv_pos_as_xyz
'x, y, z'
'-x, y+1/2, -z+1/2'
'-x, -y, -z'
'x, -y-1/2, z-1/2'

loop_
_atom_site_label
_atom_site_type_symbol
_atom_site_fract_x
_atom_site_fract_y
_atom_site_fract_z
_atom_site_U_iso_or_equiv
_atom_site_adp_type
_atom_site_occupancy
_atom_site_symmetry_multiplicity
_atom_site_calc_flag
_atom_site_refinement_flags
_atom_site_disorder_assembly
_atom_site_disorder_group
Zn1 Zn 0.47409(3) 0.551086(14) 0.71934(3) 0.01030(8) Uani 1 1 d . . .
V2 V 0.11637(5) 0.62185(2) 0.49462(4) 0.00976(9) Uani 1 1 d . . .
P3 P 0.23732(7) 0.45841(3) 0.47200(6) 0.00895(12) Uani 1 1 d . . .
O1 O 0.2916(2) 0.47356(9) 0.63094(16) 0.0130(3) Uani 1 1 d . . .
O3 O 0.2872(2) 0.64257(9) 0.62754(17) 0.0138(3) Uani 1 1 d . . .
C4 C 0.8446(3) 0.46326(13) 1.0884(2) 0.0147(4) Uani 1 1 d . . .
H4 H 0.9073 0.4863 1.1720 0.018 Uiso 1 1 calc R . .
O2 O 0.6164(2) 0.57323(9) 0.58697(17) 0.0140(3) Uani 1 1 d . . .
O4 O 0.1640(2) 0.53710(8) 0.39492(17) 0.0128(3) Uani 1 1 d . . .
O5 O -0.0779(2) 0.59896(9) 0.56382(17) 0.0157(3) Uani 1 1 d . . .
O6 O 0.0776(2) 0.69493(9) 0.38964(18) 0.0192(4) Uani 1 1 d . . .
N2 N 0.5703(2) 0.62240(10) 0.8921(2) 0.0121(4) Uani 1 1 d . . .
N1 N 0.6337(2) 0.47398(10) 0.86394(19) 0.0113(4) Uani 1 1 d . . .
C1 C 0.6556(3) 0.39857(13) 0.8406(2) 0.0146(5) Uani 1 1 d . . .
H1 H 0.5909 0.3767 0.7564 0.018 Uiso 1 1 calc R . .
C2 C 0.7707(3) 0.35220(13) 0.9372(3) 0.0168(5) Uani 1 1 d . . .
H2 H 0.7845 0.3002 0.9180 0.020 Uiso 1 1 calc R . .
C3 C 0.8654(3) 0.38500(13) 1.0637(3) 0.0172(5) Uani 1 1 d . . .
H3 H 0.9420 0.3548 1.1313 0.021 Uiso 1 1 calc R . .
C5 C 0.7276(3) 0.50631(12) 0.9848(2) 0.0115(4) Uani 1 1 d . . .
C6 C 0.6947(3) 0.59071(12) 0.9992(2) 0.0115(4) Uani 1 1 d . . .
C7 C 0.7865(3) 0.63443(13) 1.1129(2) 0.0154(5) Uani 1 1 d . . .
H7 H 0.8733 0.6118 1.1850 0.018 Uiso 1 1 calc R . .
C8 C 0.7467(3) 0.71275(13) 1.1177(3) 0.0180(5) Uani 1 1 d . . .
H8 H 0.8069 0.7431 1.1932 0.022 Uiso 1 1 calc R . .
C9 C 0.6172(3) 0.74484(13) 1.0097(3) 0.0186(5) Uani 1 1 d . . .
H9 H 0.5873 0.7968 1.0116 0.022 Uiso 1 1 calc R . .
C10 C 0.5326(3) 0.69785(13) 0.8981(3) 0.0163(5) Uani 1 1 d . . .
H10 H 0.4463 0.7195 0.8245 0.020 Uiso 1 1 calc R . .

loop_
_atom_site_aniso_label
_atom_site_aniso_U_11
_atom_site_aniso_U_22
_atom_site_aniso_U_33
_atom_site_aniso_U_23
_atom_site_aniso_U_13
_atom_site_aniso_U_12
Zn1 0.01002(13) 0.01063(12) 0.00905(13) -0.00032(9) 0.00025(9) -0.00045(9)
V2 0.00902(18) 0.00877(17) 0.01007(18) -0.00046(13) -0.00018(13) 0.00003(13)
P3 0.0073(3) 0.0093(2) 0.0099(3) -0.0006(2) 0.0016(2) -0.0001(2)
O1 0.0141(8) 0.0133(7) 0.0108(8) 0.0000(6) 0.0017(6) -0.0036(6)
O3 0.0111(8) 0.0141(7) 0.0144(8) -0.0024(6) -0.0001(6) 0.0015(6)
C4 0.0125(11) 0.0196(11) 0.0108(11) 0.0002(9) 0.0009(8) -0.0012(9)
O2 0.0142(8) 0.0117(7) 0.0177(8) 0.0014(6) 0.0073(7) 0.0010(6)
O4 0.0140(8) 0.0110(7) 0.0122(8) -0.0020(6) 0.0010(6) 0.0011(6)
O5 0.0116(8) 0.0168(8) 0.0185(9) -0.0049(7) 0.0035(6) -0.0020(6)
O6 0.0234(9) 0.0139(8) 0.0158(9) 0.0017(6) -0.0033(7) -0.0003(7)
N2 0.0118(9) 0.0126(9) 0.0118(9) -0.0015(7) 0.0027(7) -0.0013(7)
N1 0.0116(9) 0.0107(8) 0.0114(9) 0.0002(7) 0.0022(7) -0.0008(7)
C1 0.0180(12) 0.0133(10) 0.0130(11) -0.0023(8) 0.0048(9) -0.0015(9)
C2 0.0207(12) 0.0115(10) 0.0200(12) 0.0016(9) 0.0082(10) 0.0027(9)
C3 0.0136(11) 0.0189(11) 0.0187(12) 0.0058(9) 0.0032(9) 0.0047(9)
C5 0.0094(10) 0.0147(10) 0.0115(11) 0.0003(8) 0.0046(8) -0.0015(8)
C6 0.0090(10) 0.0147(10) 0.0109(10) -0.0005(8) 0.0028(8) -0.0015(8)
C7 0.0139(11) 0.0192(11) 0.0110(11) -0.0007(9) -0.0005(9) -0.0024(9)
C8 0.0201(12) 0.0172(11) 0.0153(12) -0.0059(9) 0.0022(9) -0.0054(9)
C9 0.0223(13) 0.0118(10) 0.0212(13) -0.0029(9) 0.0044(10) -0.0017(9)
C10 0.0165(12) 0.0148(11) 0.0159(12) 0.0011(9) 0.0010(9) 0.0008(9)

loop_
_atom_type_symbol
_atom_type_description
_atom_type_scat_dispersion_real
_atom_type_scat_dispersion_imag
_atom_type_scat_source
C C 0.0033 0.0016 'International Tables Vol C Tables 4.2.6.8 and 6.1.1.4'
H H 0.0000 0.0000 'International Tables Vol C Tables 4.2.6.8 and 6.1.1.4'
N N 0.0061 0.0033 'International Tables Vol C Tables 4.2.6.8 and 6.1.1.4'
O O 0.0106 0.0060 'International Tables Vol C Tables 4.2.6.8 and 6.1.1.4'
P P 0.1023 0.0942 'International Tables Vol C Tables 4.2.6.8 and 6.1.1.4'
V V 0.3005 0.5294 'International Tables Vol C Tables 4.2.6.8 and 6.1.1.4'
Zn Zn 0.2839 1.4301 'International Tables Vol C Tables 4.2.6.8 and 6.1.1.4'

loop_
_geom_angle_atom_site_label_1
_geom_angle_atom_site_label_2
_geom_angle_atom_site_label_3
_geom_angle
_geom_angle_site_symmetry_1
_geom_angle_site_symmetry_3
_geom_angle_publ_flag
O2 Zn1 O1 107.96(7) . . ?
O2 Zn1 N2 106.11(7) . . ?
O1 Zn1 N2 145.85(7) . . ?
O2 Zn1 N1 103.52(7) . . ?
O1 Zn1 N1 95.74(7) . . ?
N2 Zn1 N1 78.41(7) . . ?
O2 Zn1 O3 90.92(6) . . ?
O1 Zn1 O3 88.95(6) . . ?
N2 Zn1 O3 88.26(7) . . ?
N1 Zn1 O3 162.52(7) . . ?
O6 V2 O3 108.46(8) . . ?
O6 V2 O4 108.39(8) . . ?
O3 V2 O4 111.05(7) . . ?
O6 V2 O5 111.35(8) . . ?
O3 V2 O5 109.18(8) . . ?
O4 V2 O5 108.43(7) . . ?
O2 P3 O1 114.38(9) 3_666 . ?
O2 P3 O5 108.64(9) 3_666 3_566 ?
O1 P3 O5 109.68(9) . 3_566 ?
O2 P3 O4 110.15(9) 3_666 . ?
O1 P3 O4 108.04(9) . . ?
O5 P3 O4 105.59(9) 3_566 . ?
P3 O1 Zn1 122.82(9) . . ?
V2 O3 Zn1 119.20(8) . . ?
C3 C4 C5 118.5(2) . . ?
P3 O2 Zn1 143.04(10) 3_666 . ?
P3 O4 V2 121.56(9) . . ?
P3 O5 V2 137.10(10) 3_566 . ?
C10 N2 C6 118.9(2) . . ?
C10 N2 Zn1 125.19(16) . . ?
C6 N2 Zn1 115.56(15) . . ?
C1 N1 C5 119.29(19) . . ?
C1 N1 Zn1 125.45(15) . . ?
C5 N1 Zn1 115.12(14) . . ?
N1 C1 C2 122.4(2) . . ?
C1 C2 C3 118.5(2) . . ?
C4 C3 C2 119.5(2) . . ?
N1 C5 C4 121.8(2) . . ?
N1 C5 C6 114.89(19) . . ?
C4 C5 C6 123.3(2) . . ?
N2 C6 C7 121.7(2) . . ?
N2 C6 C5 115.45(19) . . ?
C7 C6 C5 122.9(2) . . ?
C6 C7 C8 119.0(2) . . ?
C9 C8 C7 119.4(2) . . ?
C8 C9 C10 118.5(2) . . ?
N2 C10 C9 122.6(2) . . ?

loop_
_geom_bond_atom_site_label_1
_geom_bond_atom_site_label_2
_geom_bond_distance
_geom_bond_site_symmetry_2
_geom_bond_publ_flag
Zn1 O2 1.9456(16) . ?
Zn1 O1 1.9844(15) . ?
Zn1 N2 2.0730(19) . ?
Zn1 N1 2.1046(18) . ?
Zn1 O3 2.1819(15) . ?
V2 O6 1.6081(16) . ?
V2 O3 1.6463(16) . ?
V2 O4 1.8497(15) . ?
V2 O5 1.8505(16) . ?
P3 O2 1.5046(16) 3_666 ?
P3 O1 1.5275(16) . ?
P3 O5 1.5577(16) 3_566 ?
P3 O4 1.5896(16) . ?
C4 C3 1.391(3) . ?
C4 C5 1.393(3) . ?
O2 P3 1.5046(16) 3_666 ?
O5 P3 1.5577(16) 3_566 ?
N2 C10 1.342(3) . ?
N2 C6 1.349(3) . ?
N1 C1 1.342(3) . ?
N1 C5 1.345(3) . ?
C1 C2 1.381(3) . ?
C2 C3 1.391(3) . ?
C5 C6 1.494(3) . ?
C6 C7 1.384(3) . ?
C7 C8 1.393(3) . ?
C8 C9 1.379(3) . ?
C9 C10 1.386(3) . ?
